data_4323686
loop_
_publ_author_name
'Katja Heinze'
'Gottfried Huttner'
'Laszlo Zsolnai'
'Peter Schober'

_publ_section_title
;
 Complexes of Cobalt(II) Chloride with the Tripodal Trisphosphane triphos:
 Solution Dynamics, Spin-Crossover, Reactivity, and Redox Activity
;
_journal_name_full 'Inorganic Chemistry'
_journal_page_first 5457
_journal_page_last 5469
_journal_paper_doi 10.1021/ic9705352
_journal_volume 36
_journal_year 1997
_chemical_formula_sum 'C66 H64 B Cl3 Co N P3'
_chemical_formula_weight 1140.18
_chemical_name_common 'compound 9*BPh4'
_chemical_name_systematic
;
       
 ?
       
;
_space_group_IT_number 2
_symmetry_cell_setting triclinic
_symmetry_space_group_name_Hall '-P 1'
_symmetry_space_group_name_H-M 'P -1'
_atom_sites_solution_hydrogens geom
_atom_sites_solution_primary direct
_atom_sites_solution_secondary difmap
_audit_creation_method SHELXL
_cell_angle_alpha 85.940(10)
_cell_angle_beta 83.110(10)
_cell_angle_gamma 73.610(10)
_cell_formula_units_Z 2
_cell_length_a 9.6610(10)
_cell_length_b 15.635(2)
_cell_length_c 19.562(2)
_cell_measurement_temperature 200(2)
_cell_volume 2812.2(6)
_computing_structure_refinement 'SHELXL-93 (Sheldrick, 1993)'
_computing_structure_solution 'SHELXS-86 (Sheldrick, 1990)'
_diffrn_ambient_temperature 200
_diffrn_radiation_monochromator graphite
_diffrn_radiation_source 'fine-focus sealed tube'
_diffrn_radiation_type MoK\a
_diffrn_radiation_wavelength 0.71073
_diffrn_reflns_av_R_equivalents 0.0490
_diffrn_reflns_av_sigmaI/netI 0.1097
_diffrn_reflns_limit_h_max 11
_diffrn_reflns_limit_h_min 0
_diffrn_reflns_limit_k_max 18
_diffrn_reflns_limit_k_min -17
_diffrn_reflns_limit_l_max 23
_diffrn_reflns_limit_l_min -23
_diffrn_reflns_number 10559
_diffrn_reflns_theta_max 25.00
_diffrn_reflns_theta_min 2.10
_exptl_absorpt_coefficient_mu 0.576
_exptl_crystal_density_diffrn 1.347
_exptl_crystal_F_000 1190
_exptl_crystal_size_max 0.20
_exptl_crystal_size_mid 0.10
_exptl_crystal_size_min 0.10
_refine_diff_density_max 0.404
_refine_diff_density_min -0.386
_refine_diff_density_rms 0.079
_refine_ls_extinction_method none
_refine_ls_goodness_of_fit_all 1.013
_refine_ls_goodness_of_fit_obs 1.071
_refine_ls_matrix_type full
_refine_ls_number_parameters 694
_refine_ls_number_reflns 9916
_refine_ls_number_restraints 0
_refine_ls_restrained_S_all 1.014
_refine_ls_restrained_S_obs 1.071
_refine_ls_R_factor_all 0.1187
_refine_ls_R_factor_obs 0.0597
_refine_ls_shift/esd_max -0.009
_refine_ls_shift/esd_mean 0.001
_refine_ls_structure_factor_coef Fsqd
_refine_ls_weighting_details 'w=1/[\s^2^(Fo^2^)+(0.0356P)^2^+2.4111P] where P=(Fo^2^+2Fc^2^)/3'
_refine_ls_weighting_scheme calc
_refine_ls_wR_factor_all 0.1277
_refine_ls_wR_factor_obs 0.1039
_reflns_number_observed 6129
_reflns_number_total 9917
_reflns_observed_criterion >2sigma(I)
_cod_data_source_file ic9705352_09.cif
_cod_data_source_block kaam
_cod_depositor_comments
;
The following automatic conversions were performed:

'_refine_ls_weighting_scheme' value 'calc
w=1/[\s^2^(Fo^2^)+(0.0356P)^2^+2.4111P] where P=(Fo^2^+2Fc^2^)/3' was
changed to 'calc'. New tag '_refine_ls_weighting_details' was
created. The value of the new tag was set to
'w=1/[\s^2^(Fo^2^)+(0.0356P)^2^+2.4111P] where P=(Fo^2^+2Fc^2^)/3'.

Automatic conversion script
Id: cif_fix_values 3143 2015-03-26 13:38:13Z robertas 
;
_cod_original_cell_volume 2812.2(5)
_cod_database_code 4323686

loop_
_symmetry_equiv_pos_as_xyz
'x, y, z'
'-x, -y, -z'

loop_
_atom_site_aniso_label
_atom_site_aniso_U_11
_atom_site_aniso_U_22
_atom_site_aniso_U_33
_atom_site_aniso_U_23
_atom_site_aniso_U_13
_atom_site_aniso_U_12
Co1 0.0236(4) 0.0165(3) 0.0201(4) 0.0003(3) -0.0042(3) -0.0079(3)
Cl1 0.0329(7) 0.0272(7) 0.0386(8) -0.0004(6) -0.0099(6) -0.0155(6)
P1 0.0229(7) 0.0179(6) 0.0206(7) 0.0000(5) -0.0051(5) -0.0062(5)
P2 0.0231(7) 0.0180(6) 0.0191(6) -0.0006(5) -0.0031(5) -0.0071(5)
P3 0.0238(7) 0.0178(6) 0.0199(7) 0.0006(5) -0.0038(5) -0.0077(5)
N1 0.034(3) 0.019(2) 0.027(3) 0.001(2) -0.009(2) -0.009(2)
B1 0.025(3) 0.022(3) 0.025(3) -0.003(2) -0.004(2) -0.006(2)
C1 0.030(3) 0.020(3) 0.028(3) 0.000(2) -0.011(2) -0.008(2)
C2 0.025(3) 0.019(2) 0.023(3) 0.000(2) -0.002(2) -0.006(2)
C3 0.026(3) 0.020(2) 0.018(3) -0.004(2) -0.004(2) -0.006(2)
C4 0.026(3) 0.016(2) 0.024(3) 0.001(2) -0.003(2) -0.008(2)
C5 0.034(3) 0.022(3) 0.031(3) -0.002(2) -0.007(2) -0.009(2)
C6 0.024(3) 0.028(3) 0.028(3) 0.001(2) -0.004(2) -0.004(2)
C7 0.030(3) 0.024(3) 0.030(3) 0.008(2) -0.006(2) -0.007(2)
C8 0.026(3) 0.026(3) 0.038(3) 0.005(2) -0.011(2) -0.005(2)
C9 0.025(3) 0.037(3) 0.045(4) 0.007(3) 0.003(3) -0.003(3)
C10 0.035(3) 0.027(3) 0.032(3) 0.010(2) -0.004(2) -0.009(2)
C11 0.025(3) 0.015(2) 0.021(3) -0.002(2) -0.010(2) -0.005(2)
C12 0.042(3) 0.026(3) 0.027(3) 0.000(2) -0.005(3) -0.009(2)
C13 0.040(3) 0.043(3) 0.033(3) 0.009(3) 0.001(3) -0.005(3)
C14 0.062(4) 0.030(3) 0.025(3) -0.001(3) 0.006(3) 0.005(3)
C15 0.073(5) 0.035(3) 0.032(3) -0.016(3) -0.004(3) -0.013(3)
C16 0.039(3) 0.035(3) 0.035(3) -0.007(3) -0.011(3) -0.011(3)
C17 0.022(3) 0.017(2) 0.024(3) 0.000(2) -0.006(2) 0.002(2)
C18 0.027(3) 0.024(3) 0.025(3) -0.004(2) -0.007(2) -0.009(2)
C19 0.031(3) 0.020(3) 0.028(3) -0.004(2) -0.011(2) 0.001(2)
C20 0.032(3) 0.035(3) 0.022(3) -0.003(2) -0.007(2) 0.002(2)
C21 0.023(3) 0.037(3) 0.032(3) -0.005(2) -0.004(2) -0.007(2)
C22 0.028(3) 0.027(3) 0.028(3) 0.000(2) -0.008(2) -0.010(2)
C23 0.020(2) 0.019(2) 0.019(2) 0.003(2) -0.007(2) -0.004(2)
C24 0.026(3) 0.023(3) 0.019(3) -0.005(2) -0.001(2) -0.002(2)
C25 0.029(3) 0.035(3) 0.029(3) -0.011(2) -0.010(2) 0.001(2)
C26 0.036(3) 0.039(3) 0.020(3) -0.006(2) -0.010(2) 0.001(3)
C27 0.038(3) 0.039(3) 0.025(3) 0.008(2) -0.002(3) -0.004(3)
C28 0.037(3) 0.034(3) 0.027(3) 0.001(2) -0.005(2) -0.013(3)
C29 0.024(3) 0.020(2) 0.021(3) -0.003(2) -0.006(2) 0.000(2)
C30 0.026(3) 0.029(3) 0.035(3) 0.001(2) -0.007(2) -0.012(2)
C31 0.025(3) 0.040(3) 0.035(3) -0.007(3) -0.009(2) -0.011(2)
C32 0.040(3) 0.035(3) 0.025(3) 0.001(2) -0.010(2) -0.002(3)
C33 0.038(3) 0.030(3) 0.024(3) 0.005(2) -0.003(2) -0.010(2)
C34 0.028(3) 0.023(3) 0.025(3) 0.000(2) -0.002(2) -0.007(2)
C35 0.023(3) 0.018(2) 0.017(2) -0.001(2) -0.003(2) 0.000(2)
C36 0.027(3) 0.028(3) 0.037(3) 0.004(2) -0.003(2) -0.009(2)
C37 0.038(3) 0.044(3) 0.033(3) 0.010(3) -0.001(3) -0.023(3)
C38 0.046(4) 0.067(4) 0.035(3) -0.017(3) 0.016(3) -0.032(3)
C39 0.059(4) 0.041(4) 0.068(5) -0.027(3) 0.021(4) -0.019(3)
C40 0.046(4) 0.033(3) 0.041(3) -0.013(3) 0.016(3) -0.021(3)
C41 0.020(2) 0.028(3) 0.014(2) 0.000(2) -0.003(2) -0.007(2)
C50 0.030(3) 0.031(3) 0.029(3) 0.001(2) -0.007(2) -0.005(2)
C51 0.044(4) 0.039(3) 0.029(3) -0.004(3) -0.002(3) 0.008(3)
C52 0.023(3) 0.071(4) 0.033(3) 0.006(3) 0.004(3) -0.001(3)
C53 0.030(3) 0.067(4) 0.037(3) 0.003(3) -0.004(3) -0.022(3)
C54 0.030(3) 0.036(3) 0.040(3) -0.003(3) -0.002(3) -0.014(3)
C55 0.030(3) 0.025(3) 0.019(3) 0.003(2) -0.005(2) -0.003(2)
C56 0.037(3) 0.029(3) 0.022(3) 0.000(2) -0.007(2) -0.010(2)
C57 0.047(4) 0.042(3) 0.023(3) -0.003(2) 0.000(3) -0.025(3)
C58 0.051(4) 0.043(3) 0.027(3) -0.017(3) 0.017(3) -0.029(3)
C59 0.029(3) 0.031(3) 0.041(3) -0.011(3) 0.013(3) -0.014(2)
C60 0.024(3) 0.028(3) 0.030(3) 0.000(2) -0.002(2) -0.014(2)
C61 0.024(3) 0.021(3) 0.024(3) 0.000(2) -0.002(2) -0.012(2)
C62 0.027(3) 0.024(3) 0.025(3) -0.005(2) -0.009(2) -0.007(2)
C63 0.034(3) 0.027(3) 0.025(3) -0.002(2) 0.000(2) -0.013(2)
C64 0.046(3) 0.029(3) 0.031(3) 0.005(2) -0.017(3) -0.013(3)
C65 0.032(3) 0.025(3) 0.030(3) 0.001(2) -0.011(2) -0.003(2)
C66 0.025(3) 0.024(3) 0.024(3) -0.001(2) 0.000(2) -0.009(2)
C67 0.023(3) 0.014(2) 0.023(3) -0.005(2) -0.002(2) -0.007(2)
C68 0.072(4) 0.043(3) 0.042(4) 0.014(3) -0.031(3) -0.038(3)
C69 0.090(5) 0.042(4) 0.031(3) 0.010(3) -0.022(3) -0.032(4)
C70 0.066(4) 0.030(3) 0.032(3) -0.009(3) 0.012(3) -0.026(3)
C71 0.033(3) 0.028(3) 0.044(3) -0.007(3) -0.002(3) -0.012(2)
C72 0.034(3) 0.019(3) 0.028(3) -0.001(2) -0.002(2) -0.009(2)
C73 0.031(3) 0.022(3) 0.024(3) -0.007(2) -0.004(2) -0.007(2)
C90 0.059(4) 0.032(3) 0.057(4) -0.006(3) -0.009(3) -0.019(3)
Cl90 0.0445(10) 0.0811(13) 0.0910(14) -0.0181(11) 0.0212(10) -0.0200(9)
Cl91 0.0364(8) 0.0620(10) 0.0459(9) -0.0014(7) -0.0073(7) -0.0142(7)

loop_
_atom_site_label
_atom_site_type_symbol
_atom_site_fract_x
_atom_site_fract_y
_atom_site_fract_z
_atom_site_U_iso_or_equiv
_atom_site_thermal_displace_type
_atom_site_occupancy
_atom_site_calc_flag
_atom_site_refinement_flags
_atom_site_disorder_group
Co1 Co 0.72083(7) 0.65761(4) 0.24247(3) 0.0195(2) Uani 1 d . .
Cl1 Cl 0.53199(13) 0.61046(8) 0.21941(7) 0.0310(3) Uani 1 d . .
P1 P 0.86113(13) 0.68377(8) 0.31737(6) 0.0201(3) Uani 1 d . .
P2 P 0.84445(13) 0.70614(8) 0.14803(6) 0.0197(3) Uani 1 d . .
P3 P 0.58202(13) 0.79612(8) 0.25111(6) 0.0200(3) Uani 1 d . .
N1 N 0.8312(5) 0.5278(3) 0.2429(3) 0.0259(10) Uani 1 d . .
B1 B 0.8316(6) 0.2553(4) 0.3038(3) 0.0239(12) Uani 1 d . .
C1 C 0.9408(5) 0.7750(3) 0.2864(2) 0.0250(11) Uani 1 d . .
H1A H 0.9543(5) 0.8046(3) 0.3260(2) 0.026(5) Uiso 1 calc R .
H1B H 1.0360(5) 0.7494(3) 0.2624(2) 0.026(5) Uiso 1 calc R .
C2 C 0.8789(5) 0.8134(3) 0.1630(2) 0.0223(11) Uani 1 d . .
H2A H 0.9792(5) 0.8092(3) 0.1463(2) 0.026(5) Uiso 1 calc R .
H2B H 0.8189(5) 0.8593(3) 0.1348(2) 0.026(5) Uiso 1 calc R .
C3 C 0.6892(5) 0.8717(3) 0.2669(2) 0.0213(11) Uani 1 d . .
H3A H 0.6433(5) 0.9303(3) 0.2475(2) 0.026(5) Uiso 1 calc R .
H3B H 0.6837(5) 0.8771(3) 0.3163(2) 0.026(5) Uiso 1 calc R .
C4 C 0.8519(5) 0.8456(3) 0.2380(2) 0.0217(11) Uani 1 d . .
C5 C 0.9066(5) 0.9292(3) 0.2377(3) 0.0281(12) Uani 1 d . .
H5A H 0.8829(24) 0.9541(10) 0.2825(4) 0.023(7) Uiso 1 calc R .
H5B H 0.8610(21) 0.9725(7) 0.2042(9) 0.023(7) Uiso 1 calc R .
H5C H 1.0099(6) 0.9130(4) 0.2263(13) 0.023(7) Uiso 1 calc R .
C6 C 1.0031(5) 0.5287(3) 0.3884(2) 0.0273(11) Uani 1 d . .
H6 H 0.9143(5) 0.5359(3) 0.4149(2) 0.036(3) Uiso 1 calc R .
C7 C 1.1185(5) 0.4563(3) 0.4017(3) 0.0285(12) Uani 1 d . .
H7 H 1.1066(5) 0.4153(3) 0.4372(3) 0.036(3) Uiso 1 calc R .
C8 C 1.2509(5) 0.4442(3) 0.3630(3) 0.0303(12) Uani 1 d . .
H8 H 1.3285(5) 0.3957(3) 0.3724(3) 0.036(3) Uiso 1 calc R .
C9 C 1.2673(6) 0.5047(3) 0.3101(3) 0.0381(14) Uani 1 d . .
H9 H 1.3560(6) 0.4965(3) 0.2833(3) 0.036(3) Uiso 1 calc R .
C10 C 1.1530(5) 0.5773(3) 0.2965(3) 0.0319(12) Uani 1 d . .
H10 H 1.1657(5) 0.6178(3) 0.2608(3) 0.036(3) Uiso 1 calc R .
C11 C 1.0187(5) 0.5910(3) 0.3357(2) 0.0198(10) Uani 1 d . .
C12 C 0.6480(6) 0.6865(3) 0.4250(3) 0.0317(12) Uani 1 d . .
H12 H 0.6175(6) 0.6519(3) 0.3964(3) 0.036(3) Uiso 1 calc R .
C13 C 0.5703(6) 0.7081(4) 0.4882(3) 0.0410(14) Uani 1 d . .
H13 H 0.4883(6) 0.6886(4) 0.5016(3) 0.036(3) Uiso 1 calc R .
C14 C 0.6146(7) 0.7587(3) 0.5314(3) 0.044(2) Uani 1 d . .
H14 H 0.5625(7) 0.7741(3) 0.5740(3) 0.036(3) Uiso 1 calc R .
C15 C 0.7372(7) 0.7861(4) 0.5106(3) 0.047(2) Uani 1 d . .
H15 H 0.7679(7) 0.8200(4) 0.5397(3) 0.036(3) Uiso 1 calc R .
C16 C 0.8155(6) 0.7642(3) 0.4473(3) 0.0353(13) Uani 1 d . .
H16 H 0.8989(6) 0.7824(3) 0.4344(3) 0.036(3) Uiso 1 calc R .
C17 C 0.7691(5) 0.7145(3) 0.4028(2) 0.0223(11) Uani 1 d . .
C18 C 1.0155(5) 0.5501(3) 0.0925(2) 0.0247(11) Uani 1 d . .
H18 H 0.9263(5) 0.5389(3) 0.0916(2) 0.036(3) Uiso 1 calc R .
C19 C 1.1401(5) 0.4885(3) 0.0673(2) 0.0271(12) Uani 1 d . .
H19 H 1.1346(5) 0.4363(3) 0.0491(2) 0.036(3) Uiso 1 calc R .
C20 C 1.2745(6) 0.5041(3) 0.0692(2) 0.0317(12) Uani 1 d . .
H20 H 1.3589(6) 0.4625(3) 0.0521(2) 0.036(3) Uiso 1 calc R .
C21 C 1.2816(5) 0.5817(3) 0.0967(3) 0.0309(12) Uani 1 d . .
H21 H 1.3710(5) 0.5925(3) 0.0983(3) 0.036(3) Uiso 1 calc R .
C22 C 1.1553(5) 0.6433(3) 0.1216(2) 0.0264(11) Uani 1 d . .
H22 H 1.1612(5) 0.6951(3) 0.1403(2) 0.036(3) Uiso 1 calc R .
C23 C 1.0210(5) 0.6299(3) 0.1196(2) 0.0193(10) Uani 1 d . .
C24 C 0.6452(5) 0.7038(3) 0.0557(2) 0.0236(11) Uani 1 d . .
H24 H 0.5973(5) 0.6786(3) 0.0924(2) 0.036(3) Uiso 1 calc R .
C25 C 0.5924(5) 0.7180(3) -0.0081(3) 0.0319(13) Uani 1 d . .
H25 H 0.5085(5) 0.7027(3) -0.0141(3) 0.036(3) Uiso 1 calc R .
C26 C 0.6625(6) 0.7546(3) -0.0626(3) 0.0331(13) Uani 1 d . .
H26 H 0.6265(6) 0.7638(3) -0.1053(3) 0.036(3) Uiso 1 calc R .
C27 C 0.7865(6) 0.7777(3) -0.0536(3) 0.0361(13) Uani 1 d . .
H27 H 0.8343(6) 0.8022(3) -0.0906(3) 0.036(3) Uiso 1 calc R .
C28 C 0.8405(6) 0.7647(3) 0.0095(2) 0.0320(12) Uani 1 d . .
H28 H 0.9237(6) 0.7810(3) 0.0152(2) 0.036(3) Uiso 1 calc R .
C29 C 0.7696(5) 0.7271(3) 0.0648(2) 0.0223(11) Uani 1 d . .
C30 C 0.3673(5) 0.8219(3) 0.1612(3) 0.0290(12) Uani 1 d . .
H30 H 0.3415(5) 0.7752(3) 0.1867(3) 0.036(3) Uiso 1 calc R .
C31 C 0.2886(5) 0.8640(3) 0.1078(3) 0.0322(13) Uani 1 d . .
H31 H 0.2109(5) 0.8448(3) 0.0976(3) 0.036(3) Uiso 1 calc R .
C32 C 0.3235(6) 0.9336(3) 0.0697(3) 0.0343(13) Uani 1 d . .
H32 H 0.2701(6) 0.9613(3) 0.0338(3) 0.036(3) Uiso 1 calc R .
C33 C 0.4384(5) 0.9620(3) 0.0852(2) 0.0310(12) Uani 1 d . .
H33 H 0.4623(5) 1.0095(3) 0.0600(2) 0.036(3) Uiso 1 calc R .
C34 C 0.5179(5) 0.9198(3) 0.1381(2) 0.0256(11) Uani 1 d . .
H34 H 0.5955(5) 0.9392(3) 0.1481(2) 0.036(3) Uiso 1 calc R .
C35 C 0.4845(5) 0.8489(3) 0.1769(2) 0.0205(10) Uani 1 d . .
C36 C 0.3596(5) 0.7574(3) 0.3447(3) 0.0308(12) Uani 1 d . .
H36 H 0.3965(5) 0.6986(3) 0.3316(3) 0.036(3) Uiso 1 calc R .
C37 C 0.2364(6) 0.7808(4) 0.3912(3) 0.0367(13) Uani 1 d . .
H37 H 0.1923(6) 0.7375(4) 0.4099(3) 0.036(3) Uiso 1 calc R .
C38 C 0.1793(6) 0.8673(4) 0.4096(3) 0.047(2) Uani 1 d . .
H38 H 0.0977(6) 0.8826(4) 0.4415(3) 0.036(3) Uiso 1 calc R .
C39 C 0.2421(7) 0.9317(4) 0.3813(3) 0.056(2) Uani 1 d . .
H39 H 0.2006(7) 0.9910(4) 0.3922(3) 0.036(3) Uiso 1 calc R .
C40 C 0.3661(6) 0.9086(3) 0.3367(3) 0.0390(14) Uani 1 d . .
H40 H 0.4098(6) 0.9525(3) 0.3188(3) 0.036(3) Uiso 1 calc R .
C41 C 0.4280(5) 0.8207(3) 0.3178(2) 0.0209(10) Uani 1 d . .
C50 C 1.0640(5) 0.1309(3) 0.2577(2) 0.0305(12) Uani 1 d . .
H50 H 1.0020(5) 0.0956(3) 0.2551(2) 0.033(3) Uiso 1 calc R .
C51 C 1.2077(6) 0.0986(4) 0.2327(3) 0.0412(15) Uani 1 d . .
H51 H 1.2402(6) 0.0431(4) 0.2129(3) 0.033(3) Uiso 1 calc R .
C52 C 1.3031(6) 0.1479(4) 0.2369(3) 0.046(2) Uani 1 d . .
H52 H 1.4003(6) 0.1263(4) 0.2204(3) 0.033(3) Uiso 1 calc R .
C53 C 1.2523(6) 0.2303(4) 0.2662(3) 0.0434(15) Uani 1 d . .
H53 H 1.3158(6) 0.2642(4) 0.2700(3) 0.033(3) Uiso 1 calc R .
C54 C 1.1080(5) 0.2622(4) 0.2896(3) 0.0344(13) Uani 1 d . .
H54 H 1.0762(5) 0.3183(4) 0.3083(3) 0.033(3) Uiso 1 calc R .
C55 C 1.0074(5) 0.2144(3) 0.2866(2) 0.0254(11) Uani 1 d . .
C56 C 0.8673(6) 0.3205(3) 0.4214(2) 0.0289(12) Uani 1 d . .
H56 H 0.9494(6) 0.2724(3) 0.4240(2) 0.033(3) Uiso 1 calc R .
C57 C 0.8264(6) 0.3796(4) 0.4745(3) 0.0352(13) Uani 1 d . .
H57 H 0.8806(6) 0.3703(4) 0.5119(3) 0.033(3) Uiso 1 calc R .
C58 C 0.7072(6) 0.4514(4) 0.4724(3) 0.0379(14) Uani 1 d . .
H58 H 0.6808(6) 0.4911(4) 0.5080(3) 0.033(3) Uiso 1 calc R .
C59 C 0.6267(6) 0.4645(3) 0.4175(3) 0.0334(13) Uani 1 d . .
H59 H 0.5442(6) 0.5126(3) 0.4160(3) 0.033(3) Uiso 1 calc R .
C60 C 0.6689(5) 0.4057(3) 0.3644(3) 0.0262(11) Uani 1 d . .
H60 H 0.6143(5) 0.4169(3) 0.3270(3) 0.033(3) Uiso 1 calc R .
C61 C 0.7888(5) 0.3306(3) 0.3635(2) 0.0221(11) Uani 1 d . .
C62 C 0.8568(5) 0.3256(3) 0.1755(2) 0.0247(11) Uani 1 d . .
H62 H 0.9562(5) 0.3101(3) 0.1785(2) 0.033(3) Uiso 1 calc R .
C63 C 0.8050(5) 0.3692(3) 0.1150(2) 0.0280(12) Uani 1 d . .
H63 H 0.8691(5) 0.3822(3) 0.0791(2) 0.033(3) Uiso 1 calc R .
C64 C 0.6582(6) 0.3929(3) 0.1088(3) 0.0339(13) Uani 1 d . .
H64 H 0.6225(6) 0.4213(3) 0.0685(3) 0.033(3) Uiso 1 calc R .
C65 C 0.5654(6) 0.3739(3) 0.1627(2) 0.0292(12) Uani 1 d . .
H65 H 0.4661(6) 0.3900(3) 0.1593(2) 0.033(3) Uiso 1 calc R .
C66 C 0.6195(5) 0.3307(3) 0.2226(2) 0.0242(11) Uani 1 d . .
H66 H 0.5540(5) 0.3191(3) 0.2584(2) 0.033(3) Uiso 1 calc R .
C67 C 0.7671(5) 0.3039(3) 0.2317(2) 0.0195(10) Uani 1 d . .
C68 C 0.8193(7) 0.1224(4) 0.3927(3) 0.046(2) Uani 1 d . .
H68 H 0.8964(7) 0.1350(4) 0.4102(3) 0.033(3) Uiso 1 calc R .
C69 C 0.7676(7) 0.0547(4) 0.4249(3) 0.051(2) Uani 1 d . .
H69 H 0.8105(7) 0.0230(4) 0.4626(3) 0.033(3) Uiso 1 calc R .
C70 C 0.6529(7) 0.0339(4) 0.4017(3) 0.0415(15) Uani 1 d . .
H70 H 0.6152(7) -0.0106(4) 0.4238(3) 0.033(3) Uiso 1 calc R .
C71 C 0.5956(6) 0.0808(3) 0.3449(3) 0.0342(13) Uani 1 d . .
H71 H 0.5186(6) 0.0676(3) 0.3277(3) 0.033(3) Uiso 1 calc R .
C72 C 0.6511(5) 0.1478(3) 0.3128(3) 0.0269(11) Uani 1 d . .
H72 H 0.6108(5) 0.1773(3) 0.2738(3) 0.033(3) Uiso 1 calc R .
C73 C 0.7637(5) 0.1733(3) 0.3358(2) 0.0253(11) Uani 1 d . .
C90 C 1.1911(6) 0.8568(4) -0.1156(3) 0.047(2) Uani 1 d . .
H90A H 1.2134(6) 0.7956(4) -0.0976(3) 0.087(17) Uiso 1 calc R .
H90B H 1.1643(6) 0.8577(4) -0.1619(3) 0.087(17) Uiso 1 calc R .
Cl90 Cl 1.0449(2) 0.92263(13) -0.06363(10) 0.0733(6) Uani 1 d . .
Cl91 Cl 1.3430(2) 0.89523(10) -0.11834(8) 0.0477(4) Uani 1 d . .
H80 H 0.9316(52) 0.5145(28) 0.2366(22) 0.019(13) Uiso 1 d . .
H81 H 0.8026(54) 0.5011(33) 0.2173(26) 0.029(16) Uiso 1 d . .
H82 H 0.8034(57) 0.5007(35) 0.2830(29) 0.047(18) Uiso 1 d . .

loop_
_atom_type_symbol
_atom_type_description
_atom_type_scat_dispersion_real
_atom_type_scat_dispersion_imag
_atom_type_scat_source
C C 0.0033 0.0016 'International Tables Vol C Tables 4.2.6.8 and 6.1.1.4'
H H 0.0000 0.0000 'International Tables Vol C Tables 4.2.6.8 and 6.1.1.4'
B B 0.0013 0.0007 'International Tables Vol C Tables 4.2.6.8 and 6.1.1.4'
N N 0.0061 0.0033 'International Tables Vol C Tables 4.2.6.8 and 6.1.1.4'
P P 0.1023 0.0942 'International Tables Vol C Tables 4.2.6.8 and 6.1.1.4'
Cl Cl 0.1484 0.1585 'International Tables Vol C Tables 4.2.6.8 and 6.1.1.4'
Co Co 0.3494 0.9721 'International Tables Vol C Tables 4.2.6.8 and 6.1.1.4'

loop_
_geom_angle_atom_site_label_1
_geom_angle_atom_site_label_2
_geom_angle_atom_site_label_3
_geom_angle
_geom_angle_site_symmetry_1
_geom_angle_site_symmetry_3
_geom_angle_publ_flag
N1 Co1 P3 173.5(2) . . ?
N1 Co1 P1 90.60(15) . . ?
P3 Co1 P1 89.88(5) . . ?
N1 Co1 Cl1 85.2(2) . . ?
P3 Co1 Cl1 91.20(5) . . ?
P1 Co1 Cl1 150.83(6) . . ?
N1 Co1 P2 98.89(15) . . ?
P3 Co1 P2 87.50(5) . . ?
P1 Co1 P2 94.65(5) . . ?
Cl1 Co1 P2 114.51(5) . . ?
C17 P1 C11 103.4(2) . . ?
C17 P1 C1 105.5(2) . . ?
C11 P1 C1 103.7(2) . . ?
C17 P1 Co1 115.1(2) . . ?
C11 P1 Co1 116.01(14) . . ?
C1 P1 Co1 111.9(2) . . ?
C29 P2 C23 98.2(2) . . ?
C29 P2 C2 102.9(2) . . ?
C23 P2 C2 106.3(2) . . ?
C29 P2 Co1 120.9(2) . . ?
C23 P2 Co1 115.39(15) . . ?
C2 P2 Co1 111.28(15) . . ?
C41 P3 C35 98.1(2) . . ?
C41 P3 C3 104.5(2) . . ?
C35 P3 C3 104.4(2) . . ?
C41 P3 Co1 119.0(2) . . ?
C35 P3 Co1 118.15(15) . . ?
C3 P3 Co1 110.79(15) . . ?
Co1 N1 H80 116.8(27) . . ?
Co1 N1 H81 111.7(36) . . ?
H80 N1 H81 110.7(45) . . ?
Co1 N1 H82 108.9(33) . . ?
H80 N1 H82 109.4(42) . . ?
H81 N1 H82 97.6(47) . . ?
C55 B1 C73 108.2(4) . . ?
C55 B1 C61 112.5(4) . . ?
C73 B1 C61 106.0(4) . . ?
C55 B1 C67 107.4(4) . . ?
C73 B1 C67 114.5(4) . . ?
C61 B1 C67 108.3(4) . . ?
C4 C1 P1 115.4(3) . . ?
C4 C1 H1A 108.4(2) . . ?
P1 C1 H1A 108.4(2) . . ?
C4 C1 H1B 108.4(3) . . ?
P1 C1 H1B 108.4(2) . . ?
H1A C1 H1B 107.5 . . ?
C4 C2 P2 117.9(3) . . ?
C4 C2 H2A 107.8(2) . . ?
P2 C2 H2A 107.82(15) . . ?
C4 C2 H2B 107.8(2) . . ?
P2 C2 H2B 107.82(14) . . ?
H2A C2 H2B 107.2 . . ?
C4 C3 P3 117.2(3) . . ?
C4 C3 H3A 108.0(2) . . ?
P3 C3 H3A 107.99(14) . . ?
C4 C3 H3B 108.0(2) . . ?
P3 C3 H3B 107.99(15) . . ?
H3A C3 H3B 107.2 . . ?
C1 C4 C5 107.0(4) . . ?
C1 C4 C3 109.9(4) . . ?
C5 C4 C3 107.8(4) . . ?
C1 C4 C2 110.9(4) . . ?
C5 C4 C2 107.5(4) . . ?
C3 C4 C2 113.4(4) . . ?
C4 C5 H5A 109.5(3) . . ?
C4 C5 H5B 109.5(2) . . ?
H5A C5 H5B 109.5 . . ?
C4 C5 H5C 109.5(2) . . ?
H5A C5 H5C 109.5 . . ?
H5B C5 H5C 109.5 . . ?
C7 C6 C11 120.6(5) . . ?
C7 C6 H6 119.7(3) . . ?
C11 C6 H6 119.7(3) . . ?
C6 C7 C8 120.7(5) . . ?
C6 C7 H7 119.7(3) . . ?
C8 C7 H7 119.6(3) . . ?
C9 C8 C7 119.3(5) . . ?
C9 C8 H8 120.3(3) . . ?
C7 C8 H8 120.3(3) . . ?
C8 C9 C10 120.4(5) . . ?
C8 C9 H9 119.8(3) . . ?
C10 C9 H9 119.8(3) . . ?
C9 C10 C11 120.9(5) . . ?
C9 C10 H10 119.6(3) . . ?
C11 C10 H10 119.6(3) . . ?
C6 C11 C10 118.1(4) . . ?
C6 C11 P1 119.3(4) . . ?
C10 C11 P1 122.6(3) . . ?
C17 C12 C13 122.1(5) . . ?
C17 C12 H12 118.9(3) . . ?
C13 C12 H12 118.9(3) . . ?
C14 C13 C12 119.7(5) . . ?
C14 C13 H13 120.1(3) . . ?
C12 C13 H13 120.1(3) . . ?
C13 C14 C15 119.0(5) . . ?
C13 C14 H14 120.5(3) . . ?
C15 C14 H14 120.5(3) . . ?
C14 C15 C16 121.3(5) . . ?
C14 C15 H15 119.4(3) . . ?
C16 C15 H15 119.4(3) . . ?
C15 C16 C17 119.8(5) . . ?
C15 C16 H16 120.1(3) . . ?
C17 C16 H16 120.1(3) . . ?
C12 C17 C16 118.1(5) . . ?
C12 C17 P1 118.3(4) . . ?
C16 C17 P1 123.7(4) . . ?
C19 C18 C23 121.0(4) . . ?
C19 C18 H18 119.5(3) . . ?
C23 C18 H18 119.5(3) . . ?
C18 C19 C20 120.0(5) . . ?
C18 C19 H19 120.0(3) . . ?
C20 C19 H19 120.0(3) . . ?
C21 C20 C19 119.6(5) . . ?
C21 C20 H20 120.2(3) . . ?
C19 C20 H20 120.2(3) . . ?
C22 C21 C20 119.8(5) . . ?
C22 C21 H21 120.1(3) . . ?
C20 C21 H21 120.1(3) . . ?
C23 C22 C21 121.7(5) . . ?
C23 C22 H22 119.1(3) . . ?
C21 C22 H22 119.1(3) . . ?
C22 C23 C18 117.9(4) . . ?
C22 C23 P2 126.9(4) . . ?
C18 C23 P2 115.2(3) . . ?
C29 C24 C25 119.7(5) . . ?
C29 C24 H24 120.2(3) . . ?
C25 C24 H24 120.2(3) . . ?
C26 C25 C24 120.7(5) . . ?
C26 C25 H25 119.6(3) . . ?
C24 C25 H25 119.6(3) . . ?
C25 C26 C27 119.6(5) . . ?
C25 C26 H26 120.2(3) . . ?
C27 C26 H26 120.2(3) . . ?
C28 C27 C26 120.7(5) . . ?
C28 C27 H27 119.6(3) . . ?
C26 C27 H27 119.6(3) . . ?
C27 C28 C29 119.6(5) . . ?
C27 C28 H28 120.2(3) . . ?
C29 C28 H28 120.2(3) . . ?
C24 C29 C28 119.6(4) . . ?
C24 C29 P2 120.5(4) . . ?
C28 C29 P2 119.8(4) . . ?
C31 C30 C35 120.4(5) . . ?
C31 C30 H30 119.8(3) . . ?
C35 C30 H30 119.8(3) . . ?
C32 C31 C30 121.0(5) . . ?
C32 C31 H31 119.5(3) . . ?
C30 C31 H31 119.5(3) . . ?
C31 C32 C33 119.3(5) . . ?
C31 C32 H32 120.3(3) . . ?
C33 C32 H32 120.3(3) . . ?
C32 C33 C34 119.8(5) . . ?
C32 C33 H33 120.1(3) . . ?
C34 C33 H33 120.1(3) . . ?
C33 C34 C35 121.5(5) . . ?
C33 C34 H34 119.2(3) . . ?
C35 C34 H34 119.2(3) . . ?
C30 C35 C34 117.8(4) . . ?
C30 C35 P3 119.8(4) . . ?
C34 C35 P3 122.2(4) . . ?
C41 C36 C37 120.5(5) . . ?
C41 C36 H36 119.8(3) . . ?
C37 C36 H36 119.8(3) . . ?
C38 C37 C36 120.2(5) . . ?
C38 C37 H37 119.9(3) . . ?
C36 C37 H37 119.9(3) . . ?
C37 C38 C39 120.1(5) . . ?
C37 C38 H38 119.9(3) . . ?
C39 C38 H38 119.9(4) . . ?
C38 C39 C40 119.9(6) . . ?
C38 C39 H39 120.0(4) . . ?
C40 C39 H39 120.0(3) . . ?
C39 C40 C41 121.2(5) . . ?
C39 C40 H40 119.4(3) . . ?
C41 C40 H40 119.4(3) . . ?
C36 C41 C40 117.9(4) . . ?
C36 C41 P3 122.6(4) . . ?
C40 C41 P3 119.1(4) . . ?
C51 C50 C55 123.0(5) . . ?
C51 C50 H50 118.5(3) . . ?
C55 C50 H50 118.5(3) . . ?
C52 C51 C50 120.1(5) . . ?
C52 C51 H51 119.9(3) . . ?
C50 C51 H51 119.9(3) . . ?
C51 C52 C53 118.9(5) . . ?
C51 C52 H52 120.6(3) . . ?
C53 C52 H52 120.6(3) . . ?
C54 C53 C52 120.1(5) . . ?
C54 C53 H53 119.9(3) . . ?
C52 C53 H53 119.9(3) . . ?
C53 C54 C55 123.1(5) . . ?
C53 C54 H54 118.5(3) . . ?
C55 C54 H54 118.5(3) . . ?
C54 C55 C50 114.8(5) . . ?
C54 C55 B1 124.4(4) . . ?
C50 C55 B1 120.1(4) . . ?
C57 C56 C61 122.4(5) . . ?
C57 C56 H56 118.8(3) . . ?
C61 C56 H56 118.8(3) . . ?
C58 C57 C56 120.6(5) . . ?
C58 C57 H57 119.7(3) . . ?
C56 C57 H57 119.7(3) . . ?
C57 C58 C59 119.6(5) . . ?
C57 C58 H58 120.2(3) . . ?
C59 C58 H58 120.2(3) . . ?
C58 C59 C60 119.5(5) . . ?
C58 C59 H59 120.3(3) . . ?
C60 C59 H59 120.3(3) . . ?
C59 C60 C61 123.9(5) . . ?
C59 C60 H60 118.1(3) . . ?
C61 C60 H60 118.1(3) . . ?
C60 C61 C56 114.0(4) . . ?
C60 C61 B1 124.2(4) . . ?
C56 C61 B1 121.7(4) . . ?
C63 C62 C67 123.5(4) . . ?
C63 C62 H62 118.3(3) . . ?
C67 C62 H62 118.3(3) . . ?
C64 C63 C62 119.6(5) . . ?
C64 C63 H63 120.2(3) . . ?
C62 C63 H63 120.2(3) . . ?
C65 C64 C63 119.2(5) . . ?
C65 C64 H64 120.4(3) . . ?
C63 C64 H64 120.4(3) . . ?
C64 C65 C66 120.1(5) . . ?
C64 C65 H65 119.9(3) . . ?
C66 C65 H65 119.9(3) . . ?
C65 C66 C67 123.5(5) . . ?
C65 C66 H66 118.2(3) . . ?
C67 C66 H66 118.2(3) . . ?
C66 C67 C62 114.0(4) . . ?
C66 C67 B1 123.7(4) . . ?
C62 C67 B1 122.2(4) . . ?
C69 C68 C73 124.4(5) . . ?
C69 C68 H68 117.8(3) . . ?
C73 C68 H68 117.8(3) . . ?
C68 C69 C70 120.2(5) . . ?
C68 C69 H69 119.9(3) . . ?
C70 C69 H69 119.9(3) . . ?
C71 C70 C69 117.9(5) . . ?
C71 C70 H70 121.1(3) . . ?
C69 C70 H70 121.1(3) . . ?
C70 C71 C72 120.7(5) . . ?
C70 C71 H71 119.6(3) . . ?
C72 C71 H71 119.6(3) . . ?
C71 C72 C73 123.5(5) . . ?
C71 C72 H72 118.2(3) . . ?
C73 C72 H72 118.2(3) . . ?
C68 C73 C72 113.3(5) . . ?
C68 C73 B1 119.5(4) . . ?
C72 C73 B1 127.2(4) . . ?
Cl91 C90 Cl90 111.2(3) . . ?
Cl91 C90 H90A 109.4(2) . . ?
Cl90 C90 H90A 109.4(2) . . ?
Cl91 C90 H90B 109.4(2) . . ?
Cl90 C90 H90B 109.4(2) . . ?
H90A C90 H90B 108.0 . . ?

loop_
_geom_bond_atom_site_label_1
_geom_bond_atom_site_label_2
_geom_bond_distance
_geom_bond_site_symmetry_2
_geom_bond_publ_flag
Co1 N1 2.008(4) . ?
Co1 P3 2.2080(14) . ?
Co1 P1 2.2418(14) . ?
Co1 Cl1 2.2537(13) . ?
Co1 P2 2.2801(14) . ?
P1 C17 1.826(5) . ?
P1 C11 1.833(4) . ?
P1 C1 1.839(5) . ?
P2 C29 1.832(5) . ?
P2 C23 1.833(4) . ?
P2 C2 1.849(4) . ?
P3 C41 1.829(5) . ?
P3 C35 1.842(4) . ?
P3 C3 1.839(4) . ?
N1 H80 0.93(5) . ?
N1 H81 0.79(5) . ?
N1 H82 0.91(6) . ?
B1 C55 1.639(7) . ?
B1 C73 1.651(7) . ?
B1 C61 1.650(7) . ?
B1 C67 1.657(7) . ?
C1 C4 1.537(6) . ?
C1 H1A 0.97 . ?
C1 H1B 0.97 . ?
C2 C4 1.553(6) . ?
C2 H2A 0.97 . ?
C2 H2B 0.97 . ?
C3 C4 1.554(6) . ?
C3 H3A 0.97 . ?
C3 H3B 0.97 . ?
C4 C5 1.541(6) . ?
C5 H5A 0.96 . ?
C5 H5B 0.96 . ?
C5 H5C 0.96 . ?
C6 C7 1.380(6) . ?
C6 C11 1.392(6) . ?
C6 H6 0.93 . ?
C7 C8 1.378(7) . ?
C7 H7 0.93 . ?
C8 C9 1.377(7) . ?
C8 H8 0.93 . ?
C9 C10 1.378(7) . ?
C9 H9 0.93 . ?
C10 C11 1.395(6) . ?
C10 H10 0.93 . ?
C12 C17 1.374(7) . ?
C12 C13 1.379(7) . ?
C12 H12 0.93 . ?
C13 C14 1.376(7) . ?
C13 H13 0.93 . ?
C14 C15 1.378(8) . ?
C14 H14 0.93 . ?
C15 C16 1.384(7) . ?
C15 H15 0.93 . ?
C16 C17 1.395(6) . ?
C16 H16 0.93 . ?
C18 C19 1.374(6) . ?
C18 C23 1.406(6) . ?
C18 H18 0.93 . ?
C19 C20 1.392(7) . ?
C19 H19 0.93 . ?
C20 C21 1.384(7) . ?
C20 H20 0.93 . ?
C21 C22 1.385(6) . ?
C21 H21 0.93 . ?
C22 C23 1.377(6) . ?
C22 H22 0.93 . ?
C24 C29 1.385(6) . ?
C24 C25 1.386(6) . ?
C24 H24 0.93 . ?
C25 C26 1.371(7) . ?
C25 H25 0.93 . ?
C26 C27 1.378(7) . ?
C26 H26 0.93 . ?
C27 C28 1.378(7) . ?
C27 H27 0.93 . ?
C28 C29 1.394(6) . ?
C28 H28 0.93 . ?
C30 C31 1.382(7) . ?
C30 C35 1.388(6) . ?
C30 H30 0.93 . ?
C31 C32 1.373(7) . ?
C31 H31 0.93 . ?
C32 C33 1.378(7) . ?
C32 H32 0.93 . ?
C33 C34 1.381(6) . ?
C33 H33 0.93 . ?
C34 C35 1.390(6) . ?
C34 H34 0.93 . ?
C36 C41 1.381(6) . ?
C36 C37 1.385(7) . ?
C36 H36 0.93 . ?
C37 C38 1.365(7) . ?
C37 H37 0.93 . ?
C38 C39 1.368(8) . ?
C38 H38 0.93 . ?
C39 C40 1.369(7) . ?
C39 H39 0.93 . ?
C40 C41 1.393(6) . ?
C40 H40 0.93 . ?
C50 C51 1.378(7) . ?
C50 C55 1.397(6) . ?
C50 H50 0.93 . ?
C51 C52 1.371(8) . ?
C51 H51 0.93 . ?
C52 C53 1.381(8) . ?
C52 H52 0.93 . ?
C53 C54 1.374(7) . ?
C53 H53 0.93 . ?
C54 C55 1.392(7) . ?
C54 H54 0.93 . ?
C56 C57 1.385(7) . ?
C56 C61 1.413(6) . ?
C56 H56 0.93 . ?
C57 C58 1.364(7) . ?
C57 H57 0.93 . ?
C58 C59 1.371(7) . ?
C58 H58 0.93 . ?
C59 C60 1.384(7) . ?
C59 H59 0.93 . ?
C60 C61 1.397(6) . ?
C60 H60 0.93 . ?
C62 C63 1.397(6) . ?
C62 C67 1.401(6) . ?
C62 H62 0.93 . ?
C63 C64 1.379(7) . ?
C63 H63 0.93 . ?
C64 C65 1.373(7) . ?
C64 H64 0.93 . ?
C65 C66 1.391(6) . ?
C65 H65 0.93 . ?
C66 C67 1.397(6) . ?
C66 H66 0.93 . ?
C68 C69 1.377(7) . ?
C68 C73 1.393(7) . ?
C68 H68 0.93 . ?
C69 C70 1.373(8) . ?
C69 H69 0.93 . ?
C70 C71 1.373(7) . ?
C70 H70 0.93 . ?
C71 C72 1.386(6) . ?
C71 H71 0.93 . ?
C72 C73 1.390(6) . ?
C72 H72 0.93 . ?
C90 Cl91 1.730(6) . ?
C90 Cl90 1.752(6) . ?
C90 H90A 0.97 . ?
C90 H90B 0.97 . ?

loop_
_geom_torsion_atom_site_label_1
_geom_torsion_atom_site_label_2
_geom_torsion_atom_site_label_3
_geom_torsion_atom_site_label_4
_geom_torsion
_geom_torsion_site_symmetry_1
_geom_torsion_site_symmetry_2
_geom_torsion_site_symmetry_3
_geom_torsion_site_symmetry_4
_geom_torsion_publ_flag
N1 Co1 P1 C17 -112.4(2) . . . . ?
P3 Co1 P1 C17 61.1(2) . . . . ?
Cl1 Co1 P1 C17 -31.1(2) . . . . ?
P2 Co1 P1 C17 148.6(2) . . . . ?
N1 Co1 P1 C11 8.4(2) . . . . ?
P3 Co1 P1 C11 -178.0(2) . . . . ?
Cl1 Co1 P1 C11 89.7(2) . . . . ?
P2 Co1 P1 C11 -90.6(2) . . . . ?
N1 Co1 P1 C1 127.1(2) . . . . ?
P3 Co1 P1 C1 -59.4(2) . . . . ?
Cl1 Co1 P1 C1 -151.6(2) . . . . ?
P2 Co1 P1 C1 28.1(2) . . . . ?
N1 Co1 P2 C29 101.5(2) . . . . ?
P3 Co1 P2 C29 -77.5(2) . . . . ?
P1 Co1 P2 C29 -167.2(2) . . . . ?
Cl1 Co1 P2 C29 12.7(2) . . . . ?
N1 Co1 P2 C23 -16.4(2) . . . . ?
P3 Co1 P2 C23 164.6(2) . . . . ?
P1 Co1 P2 C23 74.9(2) . . . . ?
Cl1 Co1 P2 C23 -105.2(2) . . . . ?
N1 Co1 P2 C2 -137.7(2) . . . . ?
P3 Co1 P2 C2 43.3(2) . . . . ?
P1 Co1 P2 C2 -46.3(2) . . . . ?
Cl1 Co1 P2 C2 133.5(2) . . . . ?
N1 Co1 P3 C41 5.0(14) . . . . ?
P1 Co1 P3 C41 -89.2(2) . . . . ?
Cl1 Co1 P3 C41 61.6(2) . . . . ?
P2 Co1 P3 C41 176.1(2) . . . . ?
N1 Co1 P3 C35 -113.6(14) . . . . ?
P1 Co1 P3 C35 152.2(2) . . . . ?
Cl1 Co1 P3 C35 -57.0(2) . . . . ?
P2 Co1 P3 C35 57.5(2) . . . . ?
N1 Co1 P3 C3 126.1(14) . . . . ?
P1 Co1 P3 C3 31.9(2) . . . . ?
Cl1 Co1 P3 C3 -177.2(2) . . . . ?
P2 Co1 P3 C3 -62.7(2) . . . . ?
C17 P1 C1 C4 -97.8(4) . . . . ?
C11 P1 C1 C4 153.9(3) . . . . ?
Co1 P1 C1 C4 28.1(4) . . . . ?
C29 P2 C2 C4 143.3(3) . . . . ?
C23 P2 C2 C4 -114.0(4) . . . . ?
Co1 P2 C2 C4 12.4(4) . . . . ?
C41 P3 C3 C4 158.2(3) . . . . ?
C35 P3 C3 C4 -99.3(4) . . . . ?
Co1 P3 C3 C4 28.9(4) . . . . ?
P1 C1 C4 C5 161.4(3) . . . . ?
P1 C1 C4 C3 44.6(5) . . . . ?
P1 C1 C4 C2 -81.6(4) . . . . ?
P3 C3 C4 C1 -80.4(4) . . . . ?
P3 C3 C4 C5 163.3(3) . . . . ?
P3 C3 C4 C2 44.4(5) . . . . ?
P2 C2 C4 C1 56.3(5) . . . . ?
P2 C2 C4 C5 172.9(3) . . . . ?
P2 C2 C4 C3 -68.0(5) . . . . ?
C11 C6 C7 C8 -0.2(7) . . . . ?
C6 C7 C8 C9 -0.6(8) . . . . ?
C7 C8 C9 C10 0.9(8) . . . . ?
C8 C9 C10 C11 -0.3(8) . . . . ?
C7 C6 C11 C10 0.8(7) . . . . ?
C7 C6 C11 P1 177.6(4) . . . . ?
C9 C10 C11 C6 -0.6(7) . . . . ?
C9 C10 C11 P1 -177.2(4) . . . . ?
C17 P1 C11 C6 38.8(4) . . . . ?
C1 P1 C11 C6 148.8(4) . . . . ?
Co1 P1 C11 C6 -88.1(4) . . . . ?
C17 P1 C11 C10 -144.6(4) . . . . ?
C1 P1 C11 C10 -34.6(4) . . . . ?
Co1 P1 C11 C10 88.5(4) . . . . ?
C17 C12 C13 C14 -0.5(8) . . . . ?
C12 C13 C14 C15 -0.6(8) . . . . ?
C13 C14 C15 C16 0.4(8) . . . . ?
C14 C15 C16 C17 1.0(8) . . . . ?
C13 C12 C17 C16 1.9(7) . . . . ?
C13 C12 C17 P1 -178.8(4) . . . . ?
C15 C16 C17 C12 -2.1(7) . . . . ?
C15 C16 C17 P1 178.6(4) . . . . ?
C11 P1 C17 C12 -102.0(4) . . . . ?
C1 P1 C17 C12 149.4(4) . . . . ?
Co1 P1 C17 C12 25.5(4) . . . . ?
C11 P1 C17 C16 77.3(4) . . . . ?
C1 P1 C17 C16 -31.3(4) . . . . ?
Co1 P1 C17 C16 -155.2(3) . . . . ?
C23 C18 C19 C20 0.8(7) . . . . ?
C18 C19 C20 C21 0.2(7) . . . . ?
C19 C20 C21 C22 -0.3(7) . . . . ?
C20 C21 C22 C23 -0.5(7) . . . . ?
C21 C22 C23 C18 1.3(7) . . . . ?
C21 C22 C23 P2 -178.0(4) . . . . ?
C19 C18 C23 C22 -1.5(7) . . . . ?
C19 C18 C23 P2 177.9(4) . . . . ?
C29 P2 C23 C22 117.5(4) . . . . ?
C2 P2 C23 C22 11.4(5) . . . . ?
Co1 P2 C23 C22 -112.5(4) . . . . ?
C29 P2 C23 C18 -61.9(4) . . . . ?
C2 P2 C23 C18 -168.0(3) . . . . ?
Co1 P2 C23 C18 68.1(4) . . . . ?
C29 C24 C25 C26 0.4(7) . . . . ?
C24 C25 C26 C27 -0.2(7) . . . . ?
C25 C26 C27 C28 -0.3(8) . . . . ?
C26 C27 C28 C29 0.6(8) . . . . ?
C25 C24 C29 C28 0.0(7) . . . . ?
C25 C24 C29 P2 -178.3(3) . . . . ?
C27 C28 C29 C24 -0.4(7) . . . . ?
C27 C28 C29 P2 177.9(4) . . . . ?
C23 P2 C29 C24 118.5(4) . . . . ?
C2 P2 C29 C24 -132.6(4) . . . . ?
Co1 P2 C29 C24 -7.8(4) . . . . ?
C23 P2 C29 C28 -59.8(4) . . . . ?
C2 P2 C29 C28 49.1(4) . . . . ?
Co1 P2 C29 C28 173.9(3) . . . . ?
C35 C30 C31 C32 -0.6(8) . . . . ?
C30 C31 C32 C33 -0.2(8) . . . . ?
C31 C32 C33 C34 0.7(8) . . . . ?
C32 C33 C34 C35 -0.3(7) . . . . ?
C31 C30 C35 C34 0.9(7) . . . . ?
C31 C30 C35 P3 176.7(4) . . . . ?
C33 C34 C35 C30 -0.5(7) . . . . ?
C33 C34 C35 P3 -176.2(4) . . . . ?
C41 P3 C35 C30 -57.1(4) . . . . ?
C3 P3 C35 C30 -164.4(4) . . . . ?
Co1 P3 C35 C30 72.0(4) . . . . ?
C41 P3 C35 C34 118.5(4) . . . . ?
C3 P3 C35 C34 11.2(4) . . . . ?
Co1 P3 C35 C34 -112.4(4) . . . . ?
C41 C36 C37 C38 1.5(8) . . . . ?
C36 C37 C38 C39 1.2(9) . . . . ?
C37 C38 C39 C40 -3.0(10) . . . . ?
C38 C39 C40 C41 2.0(10) . . . . ?
C37 C36 C41 C40 -2.4(7) . . . . ?
C37 C36 C41 P3 -174.9(4) . . . . ?
C39 C40 C41 C36 0.7(8) . . . . ?
C39 C40 C41 P3 173.4(5) . . . . ?
C35 P3 C41 C36 102.8(4) . . . . ?
C3 P3 C41 C36 -150.0(4) . . . . ?
Co1 P3 C41 C36 -25.8(5) . . . . ?
C35 P3 C41 C40 -69.6(4) . . . . ?
C3 P3 C41 C40 37.6(4) . . . . ?
Co1 P3 C41 C40 161.8(3) . . . . ?
C55 C50 C51 C52 1.5(8) . . . . ?
C50 C51 C52 C53 -0.4(8) . . . . ?
C51 C52 C53 C54 -0.9(8) . . . . ?
C52 C53 C54 C55 1.2(8) . . . . ?
C53 C54 C55 C50 -0.1(7) . . . . ?
C53 C54 C55 B1 -171.1(5) . . . . ?
C51 C50 C55 C54 -1.2(7) . . . . ?
C51 C50 C55 B1 170.1(5) . . . . ?
C73 B1 C55 C54 -149.2(5) . . . . ?
C61 B1 C55 C54 -32.4(6) . . . . ?
C67 B1 C55 C54 86.7(5) . . . . ?
C73 B1 C55 C50 40.3(6) . . . . ?
C61 B1 C55 C50 157.1(4) . . . . ?
C67 B1 C55 C50 -83.8(5) . . . . ?
C61 C56 C57 C58 -0.5(8) . . . . ?
C56 C57 C58 C59 0.6(8) . . . . ?
C57 C58 C59 C60 -1.2(7) . . . . ?
C58 C59 C60 C61 1.8(7) . . . . ?
C59 C60 C61 C56 -1.7(7) . . . . ?
C59 C60 C61 B1 174.3(4) . . . . ?
C57 C56 C61 C60 1.0(7) . . . . ?
C57 C56 C61 B1 -175.1(4) . . . . ?
C55 B1 C61 C60 145.2(4) . . . . ?
C73 B1 C61 C60 -96.7(5) . . . . ?
C67 B1 C61 C60 26.7(6) . . . . ?
C55 B1 C61 C56 -39.1(6) . . . . ?
C73 B1 C61 C56 79.0(5) . . . . ?
C67 B1 C61 C56 -157.6(4) . . . . ?
C67 C62 C63 C64 -0.2(7) . . . . ?
C62 C63 C64 C65 0.8(7) . . . . ?
C63 C64 C65 C66 -0.5(7) . . . . ?
C64 C65 C66 C67 -0.4(7) . . . . ?
C65 C66 C67 C62 1.0(6) . . . . ?
C65 C66 C67 B1 178.0(4) . . . . ?
C63 C62 C67 C66 -0.7(6) . . . . ?
C63 C62 C67 B1 -177.8(4) . . . . ?
C55 B1 C67 C66 166.9(4) . . . . ?
C73 B1 C67 C66 46.8(6) . . . . ?
C61 B1 C67 C66 -71.3(5) . . . . ?
C55 B1 C67 C62 -16.2(6) . . . . ?
C73 B1 C67 C62 -136.4(4) . . . . ?
C61 B1 C67 C62 105.5(5) . . . . ?
C73 C68 C69 C70 -0.6(10) . . . . ?
C68 C69 C70 C71 1.8(9) . . . . ?
C69 C70 C71 C72 -0.8(8) . . . . ?
C70 C71 C72 C73 -1.4(8) . . . . ?
C69 C68 C73 C72 -1.4(8) . . . . ?
C69 C68 C73 B1 177.7(5) . . . . ?
C71 C72 C73 C68 2.4(7) . . . . ?
C71 C72 C73 B1 -176.6(5) . . . . ?
C55 B1 C73 C68 54.6(6) . . . . ?
C61 B1 C73 C68 -66.3(6) . . . . ?
C67 B1 C73 C68 174.3(5) . . . . ?
C55 B1 C73 C72 -126.4(5) . . . . ?
C61 B1 C73 C72 112.7(5) . . . . ?
C67 B1 C73 C72 -6.7(7) . . . . ?
